data_2235819
loop_
_publ_author_name
'Kant, Rajni'
'Gupta, Vivek K.'
'Kapoor, Kamini'
'Kumar, Mohan'
'Mallesha, L.'
'Sridhar, M. A.'

_publ_section_title
;
 <i>N</i>-(2-{[5-Bromo-2-(morpholin-4-yl)pyrimidin-4-yl]sulfanyl}-4-methoxyphenyl)-4-methylbenzenesulfonamide
;
_journal_coeditor_code GK2516
_journal_issue 8
_journal_name_full 'Acta Crystallographica Section E'
_journal_page_first o2590
_journal_page_last o2591
_journal_paper_doi 10.1107/S1600536812033375
_journal_volume 68
_journal_year 2012
_chemical_formula_iupac 'C22 H23 Br N4 O4 S2'
_chemical_formula_moiety 'C22 H23 Br N4 O4 S2'
_chemical_formula_sum 'C22 H23 Br N4 O4 S2'
_chemical_formula_weight 551.47
_chemical_name_systematic
;
<i>N</i>-(2-{[5-Bromo-2-(morpholin-4-yl)pyrimidin-4-yl]sulfanyl}-
4-methoxyphenyl)-4-methylbenzenesulfonamide
;
_space_group_IT_number 14
_symmetry_cell_setting monoclinic
_symmetry_space_group_name_Hall '-P 2yn'
_symmetry_space_group_name_H-M 'P 1 21/n 1'
_atom_sites_solution_hydrogens geom
_atom_sites_solution_primary direct
_atom_sites_solution_secondary difmap
_audit_creation_method SHELXL-97
_cell_angle_alpha 90.00
_cell_angle_beta 91.699(3)
_cell_angle_gamma 90.00
_cell_formula_units_Z 4
_cell_length_a 10.0321(3)
_cell_length_b 17.4842(6)
_cell_length_c 13.9095(4)
_cell_measurement_reflns_used 7219
_cell_measurement_temperature 293(2)
_cell_measurement_theta_max 28.99
_cell_measurement_theta_min 3.51
_cell_volume 2438.70(13)
_computing_cell_refinement 'CrysAlis PRO (Oxford Diffraction, 2010)'
_computing_data_collection 'CrysAlis PRO (Oxford Diffraction, 2010)'
_computing_data_reduction 'CrysAlis PRO (Oxford Diffraction, 2010)'
_computing_molecular_graphics 'ORTEP-3 (Farrugia, 1997)'
_computing_publication_material 'PLATON (Spek, 2009)'
_computing_structure_refinement 'SHELXL97 (Sheldrick, 2008)'
_computing_structure_solution 'SHELXS97 (Sheldrick, 2008)'
_diffrn_ambient_temperature 293(2)
_diffrn_detector_area_resol_mean 16.1049
_diffrn_measured_fraction_theta_full 0.997
_diffrn_measured_fraction_theta_max 0.997
_diffrn_measurement_device_type 'Oxford Diffraction Xcalibur Sapphire3'
_diffrn_measurement_method \w
_diffrn_radiation_monochromator graphite
_diffrn_radiation_source 'fine-focus sealed tube'
_diffrn_radiation_type MoK\a
_diffrn_radiation_wavelength 0.71073
_diffrn_reflns_av_R_equivalents 0.0400
_diffrn_reflns_av_sigmaI/netI 0.0374
_diffrn_reflns_limit_h_max 12
_diffrn_reflns_limit_h_min -12
_diffrn_reflns_limit_k_max 21
_diffrn_reflns_limit_k_min -21
_diffrn_reflns_limit_l_max 17
_diffrn_reflns_limit_l_min -17
_diffrn_reflns_number 21500
_diffrn_reflns_theta_full 26.00
_diffrn_reflns_theta_max 26.00
_diffrn_reflns_theta_min 3.70
_diffrn_standards_decay_% 0
_diffrn_standards_interval_count 0
_diffrn_standards_interval_time 0
_diffrn_standards_number 0
_exptl_absorpt_coefficient_mu 1.893
_exptl_absorpt_correction_T_max 1.000
_exptl_absorpt_correction_T_min 0.557
_exptl_absorpt_correction_type multi-scan
_exptl_absorpt_process_details '(CrysAlis PRO; Oxford Diffraction, 2010)'
_exptl_crystal_colour brown
_exptl_crystal_density_diffrn 1.502
_exptl_crystal_density_method 'not measured'
_exptl_crystal_description block
_exptl_crystal_F_000 1128
_exptl_crystal_size_max 0.3
_exptl_crystal_size_mid 0.2
_exptl_crystal_size_min 0.1
_refine_diff_density_max 0.530
_refine_diff_density_min -0.463
_refine_ls_extinction_coef 0.0044(3)
_refine_ls_extinction_expression Fc^*^=kFc[1+0.001xFc^2^\l^3^/sin(2\q)]^-1/4^
_refine_ls_extinction_method 'SHELXL97 (Sheldrick, 2008)'
_refine_ls_goodness_of_fit_ref 1.013
_refine_ls_hydrogen_treatment mixed
_refine_ls_matrix_type full
_refine_ls_number_parameters 321
_refine_ls_number_reflns 4783
_refine_ls_number_restraints 1
_refine_ls_restrained_S_all 1.013
_refine_ls_R_factor_all 0.0706
_refine_ls_R_factor_gt 0.0408
_refine_ls_shift/su_max 0.001
_refine_ls_shift/su_mean 0.000
_refine_ls_structure_factor_coef Fsqd
_refine_ls_weighting_details 'calc w=1/[\s^2^(Fo^2^)+(0.0237P)^2^+2.0098P] where P=(Fo^2^+2Fc^2^)/3'
_refine_ls_weighting_scheme calc
_refine_ls_wR_factor_gt 0.0747
_refine_ls_wR_factor_ref 0.0862
_reflns_number_gt 3361
_reflns_number_total 4783
_reflns_threshold_expression I>2sigma(I)
_cod_data_source_file gk2516.cif
_cod_data_source_block I
_cod_original_sg_symbol_H-M 'P 21/n'
_cod_database_code 2235819
_cod_database_fobs_code 2235819

loop_
_symmetry_equiv_pos_as_xyz
'x, y, z'
'-x+1/2, y+1/2, -z+1/2'
'-x, -y, -z'
'x-1/2, -y-1/2, z-1/2'

loop_
_atom_site_type_symbol
_atom_site_label
_atom_site_fract_x
_atom_site_fract_y
_atom_site_fract_z
_atom_site_U_iso_or_equiv
_atom_site_adp_type
_atom_site_calc_flag
_atom_site_refinement_flags
_atom_site_occupancy
_atom_site_symmetry_multiplicity
_atom_site_disorder_assembly
_atom_site_disorder_group
Br Br1 0.83360(4) 0.11861(2) 0.46770(3) 0.06867(15) Uani d . 1 1 . .
S S1 0.87974(10) 0.20496(6) 0.92605(6) 0.0704(3) Uani d . 1 1 . .
S S2 0.80399(7) 0.25279(5) 0.62864(5) 0.0479(2) Uani d . 1 1 . .
O O1 1.0028(3) 0.16380(17) 0.9297(2) 0.0948(9) Uani d . 1 1 . .
O O2 0.8356(3) 0.24415(16) 1.00940(17) 0.0942(9) Uani d . 1 1 . .
C C1 0.7515(3) 0.14086(19) 0.8915(2) 0.0580(9) Uani d . 1 1 . .
C C2 0.7717(4) 0.0890(2) 0.8185(3) 0.0658(9) Uani d . 1 1 . .
H H2 0.8513 0.0896 0.7858 0.079 Uiso calc R 1 1 . .
C C3 0.6747(4) 0.0365(2) 0.7942(3) 0.0705(10) Uani d . 1 1 . .
H H3 0.6889 0.0025 0.7441 0.085 Uiso calc R 1 1 . .
C C4 0.5572(4) 0.0332(2) 0.8422(3) 0.0750(11) Uani d . 1 1 . .
C C5 0.5381(4) 0.0859(3) 0.9135(3) 0.0899(13) Uani d . 1 1 . .
H H5 0.4585 0.0852 0.9462 0.108 Uiso calc R 1 1 . .
C C6 0.6332(4) 0.1399(2) 0.9384(3) 0.0805(11) Uani d . 1 1 . .
H H6 0.6173 0.1754 0.9865 0.097 Uiso calc R 1 1 . .
C C7 0.4547(5) -0.0272(3) 0.8165(4) 0.1122(16) Uani d . 1 1 . .
H H71 0.3785 -0.0209 0.8559 0.168 Uiso calc R 1 1 . .
H H72 0.4926 -0.0770 0.8274 0.168 Uiso calc R 1 1 . .
H H73 0.4279 -0.0222 0.7500 0.168 Uiso calc R 1 1 . .
N N8 0.8941(3) 0.26764(16) 0.84004(19) 0.0557(7) Uani d D 1 1 . .
C C9 0.7866(3) 0.31561(17) 0.8096(2) 0.0451(7) Uani d . 1 1 . .
C C10 0.7358(3) 0.31454(16) 0.71564(19) 0.0415(7) Uani d . 1 1 . .
C C11 0.6332(3) 0.36306(17) 0.6863(2) 0.0465(7) Uani d . 1 1 . .
H H11 0.6023 0.3627 0.6226 0.056 Uiso calc R 1 1 . .
C C12 0.5771(3) 0.41192(18) 0.7516(2) 0.0510(8) Uani d . 1 1 . .
C C13 0.6270(3) 0.41381(19) 0.8452(2) 0.0575(9) Uani d . 1 1 . .
H H13 0.5896 0.4468 0.8894 0.069 Uiso calc R 1 1 . .
C C14 0.7313(3) 0.36729(19) 0.8733(2) 0.0552(8) Uani d . 1 1 . .
H H14 0.7657 0.3704 0.9361 0.066 Uiso calc R 1 1 . .
O O15 0.4760(2) 0.46199(13) 0.72933(18) 0.0700(7) Uani d . 1 1 . .
C C16 0.4322(4) 0.4661(2) 0.6311(3) 0.0917(13) Uani d . 1 1 . .
H H161 0.5074 0.4750 0.5915 0.138 Uiso calc R 1 1 . .
H H162 0.3695 0.5072 0.6229 0.138 Uiso calc R 1 1 . .
H H163 0.3902 0.4187 0.6127 0.138 Uiso calc R 1 1 . .
C C17 0.6708(3) 0.18839(16) 0.61096(18) 0.0383(6) Uani d . 1 1 . .
N N18 0.5635(2) 0.19533(13) 0.66305(15) 0.0399(5) Uani d . 1 1 . .
C C19 0.4636(3) 0.14544(17) 0.6460(2) 0.0435(7) Uani d . 1 1 A .
N N20 0.4648(3) 0.08807(15) 0.5818(2) 0.0587(7) Uani d . 1 1 . .
C C21 0.5749(3) 0.08278(19) 0.5312(2) 0.0606(9) Uani d . 1 1 . .
H H21 0.5801 0.0439 0.4858 0.073 Uiso calc R 1 1 . .
C C22 0.6803(3) 0.13110(17) 0.5425(2) 0.0471(7) Uani d . 1 1 . .
N N23 0.3546(2) 0.15296(15) 0.70003(19) 0.0545(7) Uani d . 1 1 . .
C C24A 0.2340(5) 0.1087(3) 0.6840(4) 0.0640(14) Uani d P 0.853(6) 1 A 1
H H241 0.2103 0.0832 0.7430 0.077 Uiso calc PR 0.853(6) 1 A 1
H H242 0.2484 0.0699 0.6355 0.077 Uiso calc PR 0.853(6) 1 A 1
C C25A 0.1230(4) 0.1615(3) 0.6511(4) 0.0714(15) Uani d P 0.853(6) 1 A 1
H H251 0.1428 0.1825 0.5886 0.086 Uiso calc PR 0.853(6) 1 A 1
H H252 0.0403 0.1329 0.6447 0.086 Uiso calc PR 0.853(6) 1 A 1
O O26A 0.1073(7) 0.2244(3) 0.7210(6) 0.093(2) Uani d P 0.853(6) 1 A 1
C C27A 0.2260(4) 0.2649(3) 0.7336(4) 0.0690(14) Uani d P 0.853(6) 1 A 1
H H271 0.2130 0.3061 0.7791 0.083 Uiso calc PR 0.853(6) 1 A 1
H H272 0.2497 0.2876 0.6728 0.083 Uiso calc PR 0.853(6) 1 A 1
C C28A 0.3385(5) 0.2149(3) 0.7696(3) 0.0578(14) Uani d P 0.853(6) 1 A 1
H H281 0.4202 0.2444 0.7759 0.069 Uiso calc PR 0.853(6) 1 A 1
H H282 0.3184 0.1940 0.8321 0.069 Uiso calc PR 0.853(6) 1 A 1
C C24B 0.217(4) 0.128(2) 0.650(3) 0.0640(14) Uani d P 0.147(6) 1 A 2
H H243 0.2028 0.1556 0.5906 0.077 Uiso calc PR 0.147(6) 1 A 2
H H244 0.2195 0.0735 0.6355 0.077 Uiso calc PR 0.147(6) 1 A 2
C C25B 0.117(3) 0.143(2) 0.711(3) 0.0714(15) Uani d P 0.147(6) 1 A 2
H H253 0.0360 0.1206 0.6835 0.086 Uiso calc PR 0.147(6) 1 A 2
H H254 0.1368 0.1154 0.7708 0.086 Uiso calc PR 0.147(6) 1 A 2
O O26B 0.097(5) 0.195(3) 0.728(4) 0.093(2) Uani d P 0.147(6) 1 A 2
C C27B 0.215(2) 0.2360(18) 0.795(2) 0.0690(14) Uani d P 0.147(6) 1 A 2
H H273 0.1920 0.2885 0.8100 0.083 Uiso calc PR 0.147(6) 1 A 2
H H274 0.2302 0.2082 0.8549 0.083 Uiso calc PR 0.147(6) 1 A 2
C C28B 0.333(4) 0.233(2) 0.735(2) 0.0578(14) Uani d P 0.147(6) 1 A 2
H H283 0.4109 0.2495 0.7721 0.069 Uiso calc PR 0.147(6) 1 A 2
H H284 0.3206 0.2667 0.6805 0.069 Uiso calc PR 0.147(6) 1 A 2
H H8 0.945(2) 0.2490(16) 0.7983(17) 0.056(10) Uiso d D 1 1 . .

loop_
_atom_site_aniso_label
_atom_site_aniso_U_11
_atom_site_aniso_U_22
_atom_site_aniso_U_33
_atom_site_aniso_U_12
_atom_site_aniso_U_13
_atom_site_aniso_U_23
Br1 0.0627(2) 0.0822(3) 0.0620(2) 0.00876(19) 0.01777(17) -0.02139(19)
S1 0.0824(7) 0.0747(7) 0.0529(5) 0.0012(5) -0.0187(5) 0.0044(5)
S2 0.0329(4) 0.0586(5) 0.0525(4) -0.0022(4) 0.0058(3) -0.0169(4)
O1 0.0833(19) 0.094(2) 0.104(2) 0.0119(17) -0.0426(16) 0.0176(17)
O2 0.146(3) 0.095(2) 0.0411(13) -0.0125(19) -0.0076(14) -0.0056(13)
C1 0.065(2) 0.057(2) 0.0509(19) 0.0106(18) -0.0055(16) 0.0103(16)
C2 0.056(2) 0.064(2) 0.077(2) 0.0132(19) -0.0008(18) -0.001(2)
C3 0.071(2) 0.054(2) 0.086(3) 0.014(2) -0.008(2) -0.0039(19)
C4 0.070(3) 0.069(3) 0.086(3) 0.002(2) -0.007(2) 0.018(2)
C5 0.071(3) 0.107(4) 0.093(3) -0.004(3) 0.018(2) 0.015(3)
C6 0.091(3) 0.086(3) 0.066(2) 0.003(3) 0.014(2) -0.001(2)
C7 0.092(3) 0.094(4) 0.150(5) -0.019(3) -0.017(3) 0.018(3)
N8 0.0513(16) 0.0634(19) 0.0523(16) 0.0050(14) -0.0011(13) -0.0056(14)
C9 0.0397(16) 0.0506(19) 0.0454(17) -0.0066(14) 0.0055(13) -0.0053(14)
C10 0.0342(15) 0.0445(18) 0.0461(16) -0.0066(13) 0.0063(12) -0.0112(13)
C11 0.0386(16) 0.0492(19) 0.0515(17) -0.0026(14) -0.0006(13) -0.0106(14)
C12 0.0408(17) 0.0457(19) 0.067(2) -0.0020(15) 0.0113(15) -0.0096(16)
C13 0.060(2) 0.054(2) 0.060(2) -0.0027(18) 0.0227(17) -0.0143(17)
C14 0.068(2) 0.058(2) 0.0398(16) -0.0088(18) 0.0082(15) -0.0064(15)
O15 0.0602(14) 0.0639(16) 0.0861(18) 0.0172(13) 0.0062(13) -0.0164(13)
C16 0.078(3) 0.088(3) 0.108(3) 0.036(2) -0.021(2) -0.021(3)
C17 0.0350(15) 0.0425(17) 0.0371(15) 0.0052(13) -0.0036(12) -0.0042(13)
N18 0.0323(12) 0.0437(14) 0.0435(13) 0.0020(11) -0.0002(10) -0.0055(11)
C19 0.0349(15) 0.0416(17) 0.0540(17) 0.0031(14) -0.0006(13) -0.0026(14)
N20 0.0505(16) 0.0478(16) 0.0780(19) -0.0068(13) 0.0068(14) -0.0197(14)
C21 0.063(2) 0.050(2) 0.069(2) -0.0033(18) 0.0038(17) -0.0260(17)
C22 0.0452(17) 0.0495(19) 0.0466(17) 0.0032(15) 0.0032(13) -0.0120(14)
N23 0.0362(13) 0.0539(17) 0.0735(18) -0.0021(13) 0.0045(12) -0.0110(14)
C24A 0.047(2) 0.064(4) 0.081(4) -0.014(2) 0.002(3) 0.004(3)
C25A 0.040(2) 0.105(4) 0.069(3) 0.007(2) -0.007(2) -0.031(3)
O26A 0.0384(19) 0.119(5) 0.120(3) 0.016(4) -0.0075(17) -0.068(5)
C27A 0.063(3) 0.090(4) 0.054(3) 0.020(2) -0.004(2) -0.030(3)
C28A 0.0385(18) 0.088(4) 0.047(3) 0.003(2) 0.004(2) -0.009(3)
C24B 0.047(2) 0.064(4) 0.081(4) -0.014(2) 0.002(3) 0.004(3)
C25B 0.040(2) 0.105(4) 0.069(3) 0.007(2) -0.007(2) -0.031(3)
O26B 0.0384(19) 0.119(5) 0.120(3) 0.016(4) -0.0075(17) -0.068(5)
C27B 0.063(3) 0.090(4) 0.054(3) 0.020(2) -0.004(2) -0.030(3)
C28B 0.0385(18) 0.088(4) 0.047(3) 0.003(2) 0.004(2) -0.009(3)

loop_
_atom_type_symbol
_atom_type_description
_atom_type_scat_dispersion_real
_atom_type_scat_dispersion_imag
_atom_type_scat_source
C C 0.0033 0.0016 'International Tables Vol C Tables 4.2.6.8 and 6.1.1.4'
H H 0.0000 0.0000 'International Tables Vol C Tables 4.2.6.8 and 6.1.1.4'
N N 0.0061 0.0033 'International Tables Vol C Tables 4.2.6.8 and 6.1.1.4'
O O 0.0106 0.0060 'International Tables Vol C Tables 4.2.6.8 and 6.1.1.4'
S S 0.1246 0.1234 'International Tables Vol C Tables 4.2.6.8 and 6.1.1.4'
Br Br -0.2901 2.4595 'International Tables Vol C Tables 4.2.6.8 and 6.1.1.4'

loop_
_geom_angle_atom_site_label_1
_geom_angle_atom_site_label_2
_geom_angle_atom_site_label_3
_geom_angle
O2 S1 O1 120.06(17)
O2 S1 N8 108.00(16)
O1 S1 N8 105.63(16)
O2 S1 C1 106.56(18)
O1 S1 C1 108.22(17)
N8 S1 C1 107.88(14)
C17 S2 C10 100.27(12)
C6 C1 C2 119.3(4)
C6 C1 S1 120.9(3)
C2 C1 S1 119.7(3)
C3 C2 C1 120.1(3)
C3 C2 H2 120.0
C1 C2 H2 120.0
C2 C3 C4 121.4(4)
C2 C3 H3 119.3
C4 C3 H3 119.3
C5 C4 C3 117.6(4)
C5 C4 C7 122.1(4)
C3 C4 C7 120.2(4)
C4 C5 C6 122.0(4)
C4 C5 H5 119.0
C6 C5 H5 119.0
C1 C6 C5 119.4(4)
C1 C6 H6 120.3
C5 C6 H6 120.3
C4 C7 H71 109.5
C4 C7 H72 109.5
H71 C7 H72 109.5
C4 C7 H73 109.5
H71 C7 H73 109.5
H72 C7 H73 109.5
C9 N8 S1 122.1(2)
C9 N8 H8 119(2)
S1 N8 H8 108(2)
C10 C9 C14 117.8(3)
C10 C9 N8 121.8(3)
C14 C9 N8 120.4(3)
C11 C10 C9 121.2(3)
C11 C10 S2 118.0(2)
C9 C10 S2 120.8(2)
C12 C11 C10 120.0(3)
C12 C11 H11 120.0
C10 C11 H11 120.0
O15 C12 C11 124.1(3)
O15 C12 C13 116.3(3)
C11 C12 C13 119.5(3)
C14 C13 C12 120.4(3)
C14 C13 H13 119.8
C12 C13 H13 119.8
C13 C14 C9 121.2(3)
C13 C14 H14 119.4
C9 C14 H14 119.4
C12 O15 C16 117.0(3)
O15 C16 H161 109.5
O15 C16 H162 109.5
H161 C16 H162 109.5
O15 C16 H163 109.5
H161 C16 H163 109.5
H162 C16 H163 109.5
N18 C17 C22 121.1(3)
N18 C17 S2 119.5(2)
C22 C17 S2 119.4(2)
C17 N18 C19 117.3(2)
N20 C19 N18 125.4(3)
N20 C19 N23 117.8(3)
N18 C19 N23 116.8(3)
C21 N20 C19 115.3(3)
N20 C21 C22 123.5(3)
N20 C21 H21 118.3
C22 C21 H21 118.3
C21 C22 C17 117.3(3)
C21 C22 Br1 120.4(2)
C17 C22 Br1 122.3(2)
C19 N23 C24A 123.2(3)
C19 N23 C28A 123.1(3)
C24A N23 C28A 112.9(4)
C19 N23 C28B 113.6(14)
C24A N23 C28B 114.9(14)
C19 N23 C24B 115.9(16)
C28A N23 C24B 112.5(17)
C28B N23 C24B 106(2)
N23 C24A C25A 109.0(4)
N23 C24A H241 109.9
C25A C24A H241 109.9
N23 C24A H242 109.9
C25A C24A H242 109.9
H241 C24A H242 108.3
O26A C25A C24A 110.4(5)
O26A C25A H251 109.6
C24A C25A H251 109.6
O26A C25A H252 109.6
C24A C25A H252 109.6
H251 C25A H252 108.1
C27A O26A C25A 110.7(6)
O26A C27A C28A 112.2(5)
O26A C27A H271 109.2
C28A C27A H271 109.2
O26A C27A H272 109.2
C28A C27A H272 109.2
H271 C27A H272 107.9
N23 C28A C27A 107.8(4)
N23 C28A H281 110.1
C27A C28A H281 110.1
N23 C28A H282 110.1
C27A C28A H282 110.1
H281 C28A H282 108.5
C25B C24B N23 109(3)
C25B C24B H243 109.9
N23 C24B H243 109.9
C25B C24B H244 109.9
N23 C24B H244 109.9
H243 C24B H244 108.3
O26B C25B C24B 119(5)
O26B C25B H253 107.5
C24B C25B H253 107.5
O26B C25B H254 107.5
C24B C25B H254 107.5
H253 C25B H254 107.0
C25B O26B C27B 114(5)
C28B C27B O26B 104(3)
C28B C27B H273 111.0
O26B C27B H273 111.0
C28B C27B H274 111.0
O26B C27B H274 111.0
H273 C27B H274 109.0
C27B C28B N23 111(3)
C27B C28B H283 109.5
N23 C28B H283 109.5
C27B C28B H284 109.5
N23 C28B H284 109.5
H283 C28B H284 108.1

loop_
_geom_bond_atom_site_label_1
_geom_bond_atom_site_label_2
_geom_bond_distance
Br1 C22 1.894(3)
S1 O2 1.428(3)
S1 O1 1.428(3)
S1 N8 1.632(3)
S1 C1 1.762(4)
S2 C17 1.759(3)
S2 C10 1.774(3)
C1 C6 1.370(5)
C1 C2 1.382(5)
C2 C3 1.372(5)
C2 H2 0.9300
C3 C4 1.373(5)
C3 H3 0.9300
C4 C5 1.372(6)
C4 C7 1.509(5)
C5 C6 1.380(6)
C5 H5 0.9300
C6 H6 0.9300
C7 H71 0.9600
C7 H72 0.9600
C7 H73 0.9600
N8 C9 1.421(4)
N8 H8 0.850(10)
C9 C10 1.389(4)
C9 C14 1.392(4)
C10 C11 1.385(4)
C11 C12 1.379(4)
C11 H11 0.9300
C12 O15 1.369(4)
C12 C13 1.381(4)
C13 C14 1.373(4)
C13 H13 0.9300
C14 H14 0.9300
O15 C16 1.424(4)
C16 H161 0.9600
C16 H162 0.9600
C16 H163 0.9600
C17 N18 1.321(3)
C17 C22 1.388(4)
N18 C19 1.344(3)
C19 N20 1.343(4)
C19 N23 1.351(3)
N20 C21 1.330(4)
C21 C22 1.359(4)
C21 H21 0.9300
N23 C24A 1.448(6)
N23 C28A 1.464(6)
N23 C28B 1.49(4)
N23 C24B 1.58(4)
C24A C25A 1.508(8)
C24A H241 0.9700
C24A H242 0.9700
C25A O26A 1.480(8)
C25A H251 0.9700
C25A H252 0.9700
O26A C27A 1.392(8)
C27A C28A 1.502(7)
C27A H271 0.9700
C27A H272 0.9700
C28A H281 0.9700
C28A H282 0.9700
C24B C25B 1.36(5)
C24B H243 0.9700
C24B H244 0.9700
C25B O26B 0.97(4)
C25B H253 0.9700
C25B H254 0.9700
O26B C27B 1.65(5)
C27B C28B 1.47(4)
C27B H273 0.9700
C27B H274 0.9700
C28B H283 0.9700
C28B H284 0.9700

loop_
_geom_hbond_atom_site_label_D
_geom_hbond_atom_site_label_H
_geom_hbond_atom_site_label_A
_geom_hbond_site_symmetry_A
_geom_hbond_distance_DH
_geom_hbond_distance_HA
_geom_hbond_distance_DA
_geom_hbond_angle_DHA
_geom_hbond_publ_flag
N8 H8 O26A 1_655 0.85(2) 2.02(2) 2.846(8) 163(2) yes
N8 H8 O26B 1_655 0.85(2) 2.06(6) 2.895(5) 165(3) yes
C21 H21 N20 3_656 0.93 2.53 3.394(4) 155 yes
C25A H251 O2 4_565 0.97 2.59 3.377(6) 138 yes
C27A H272 O2 4_565 0.97 2.52 3.341(6) 143 yes

loop_
_geom_torsion_atom_site_label_1
_geom_torsion_atom_site_label_2
_geom_torsion_atom_site_label_3
_geom_torsion_atom_site_label_4
_geom_torsion
O2 S1 C1 C6 4.6(3)
O1 S1 C1 C6 135.0(3)
N8 S1 C1 C6 -111.2(3)
O2 S1 C1 C2 -173.2(3)
O1 S1 C1 C2 -42.8(3)
N8 S1 C1 C2 71.1(3)
C6 C1 C2 C3 -0.8(5)
S1 C1 C2 C3 177.0(3)
C1 C2 C3 C4 -1.2(5)
C2 C3 C4 C5 2.1(6)
C2 C3 C4 C7 -177.5(4)
C3 C4 C5 C6 -1.1(6)
C7 C4 C5 C6 178.5(4)
C2 C1 C6 C5 1.8(6)
S1 C1 C6 C5 -176.0(3)
C4 C5 C6 C1 -0.8(6)
O2 S1 N8 C9 -55.5(3)
O1 S1 N8 C9 174.9(2)
C1 S1 N8 C9 59.3(3)
S1 N8 C9 C10 -120.3(3)
S1 N8 C9 C14 61.8(4)
C14 C9 C10 C11 -0.3(4)
N8 C9 C10 C11 -178.3(3)
C14 C9 C10 S2 177.9(2)
N8 C9 C10 S2 -0.1(4)
C17 S2 C10 C11 -70.7(2)
C17 S2 C10 C9 111.1(2)
C9 C10 C11 C12 -2.0(4)
S2 C10 C11 C12 179.9(2)
C10 C11 C12 O15 179.7(3)
C10 C11 C12 C13 2.2(4)
O15 C12 C13 C14 -178.0(3)
C11 C12 C13 C14 -0.2(5)
C12 C13 C14 C9 -2.0(5)
C10 C9 C14 C13 2.3(4)
N8 C9 C14 C13 -179.7(3)
C11 C12 O15 C16 -3.6(5)
C13 C12 O15 C16 174.1(3)
C10 S2 C17 N18 -3.3(3)
C10 S2 C17 C22 176.7(2)
C22 C17 N18 C19 -0.9(4)
S2 C17 N18 C19 179.1(2)
C17 N18 C19 N20 1.5(4)
C17 N18 C19 N23 179.8(3)
N18 C19 N20 C21 -1.1(5)
N23 C19 N20 C21 -179.3(3)
C19 N20 C21 C22 0.1(5)
N20 C21 C22 C17 0.3(5)
N20 C21 C22 Br1 179.6(3)
N18 C17 C22 C21 0.1(4)
S2 C17 C22 C21 -179.9(2)
N18 C17 C22 Br1 -179.1(2)
S2 C17 C22 Br1 0.8(3)
N20 C19 N23 C24A -7.8(5)
N18 C19 N23 C24A 173.8(3)
N20 C19 N23 C28A -177.4(3)
N18 C19 N23 C28A 4.2(5)
N20 C19 N23 C28B -154.3(14)
N18 C19 N23 C28B 27.2(15)
N20 C19 N23 C24B -31.8(17)
N18 C19 N23 C24B 149.8(16)
C19 N23 C24A C25A -113.5(5)
C28A N23 C24A C25A 57.0(6)
C28B N23 C24A C25A 32.7(16)
C24B N23 C24A C25A -37(5)
N23 C24A C25A O26A -55.1(7)
C24A C25A O26A C27A 57.5(8)
C25A O26A C27A C28A -59.4(8)
C19 N23 C28A C27A 113.4(4)
C24A N23 C28A C27A -57.2(6)
C28B N23 C28A C27A 43(4)
C24B N23 C28A C27A -33.3(16)
O26A C27A C28A N23 58.2(6)
C19 N23 C24B C25B -177(2)
C24A N23 C24B C25B 68(4)
C28A N23 C24B C25B -27(3)
C28B N23 C24B C25B -50(4)
N23 C24B C25B O26B 65(7)
C24B C25B O26B C27B -69(7)
C25B O26B C27B C28B 60(7)
O26B C27B C28B N23 -52(4)
C19 N23 C28B C27B -178.5(19)
C24A N23 C28B C27B 32(3)
C28A N23 C28B C27B -58(3)
C24B N23 C28B C27B 53(3)
